data_7227708
loop_
_publ_author_name
'Xiong, Wenfang'
'Qi, Chaorong'
'Guo, Tianzuo'
'Zhang, Min'
'Chen, Kai'
'Jiang, Huanfeng'

_publ_section_title
;
 A copper-catalyzed oxidative coupling reaction of arylboronic acids,
 amines and carbon dioxide using molecular oxygen as the oxidant
;
_journal_issue 7
_journal_name_full 'Green Chem.'
_journal_page_first 1642
_journal_paper_doi 10.1039/C6GC03465A
_journal_volume 19
_journal_year 2017
_chemical_formula_moiety 'C27 H23 N O2'
_chemical_formula_sum 'C27 H23 N O2'
_chemical_formula_weight 393.46
_chemical_name_systematic
;
 ? 
;
_space_group_crystal_system triclinic
_space_group_IT_number 2
_space_group_name_Hall '-P 1'
_space_group_name_H-M_alt 'P -1'
_symmetry_space_group_name_Hall '-P 1'
_symmetry_space_group_name_H-M 'P -1'
_atom_sites_solution_hydrogens geom
_atom_sites_solution_primary iterative
_atom_sites_solution_secondary difmap
_audit_creation_date 2016-06-01
_audit_creation_method
;
Olex2 1.2
(compiled 2014.09.19 svn.r3010 for OlexSys, GUI svn.r4874)
;
_audit_update_record
;
2016-07-06 deposited with the CCDC.
2017-02-02 downloaded from the CCDC.
;
_cell_angle_alpha 63.221(7)
_cell_angle_beta 63.896(5)
_cell_angle_gamma 74.519(5)
_cell_formula_units_Z 2
_cell_length_a 10.4147(5)
_cell_length_b 10.8221(8)
_cell_length_c 11.4326(7)
_cell_measurement_reflns_used 5159
_cell_measurement_temperature 150.00(10)
_cell_measurement_theta_max 70.7650
_cell_measurement_theta_min 4.7540
_cell_volume 1029.22(13)
_computing_cell_refinement 'CrysAlisPro 1.171.38.41 (Rigaku OD, 2015)'
_computing_data_collection 'CrysAlisPro 1.171.38.41 (Rigaku OD, 2015)'
_computing_data_reduction 'CrysAlisPro 1.171.38.41 (Rigaku OD, 2015)'
_computing_molecular_graphics 'Olex2 (Dolomanov et al., 2009)'
_computing_publication_material 'Olex2 (Dolomanov et al., 2009)'
_computing_structure_refinement 'XL (Sheldrick, 2008)'
_computing_structure_solution 'olex2.solve (Bourhis et al., 2013)'
_diffrn_ambient_environment N~2~
_diffrn_ambient_temperature 150.00(10)
_diffrn_detector 'CCD plate'
_diffrn_detector_area_resol_mean 5.2913
_diffrn_detector_type AtlasS2
_diffrn_measured_fraction_theta_full 0.961
_diffrn_measured_fraction_theta_max 0.961
_diffrn_measurement_details
;
List of Runs (angles in degrees, time in seconds):

  # Type    Start    End  Width  t~exp~   \w     \q     \k     \f   Frames
#--------------------------------------------------------------------------
  1  \w      3.00  29.00   1.00    1.00    --   41.89 -99.00 -30.00   26
  2  \w     65.00 120.00   1.00    1.00    --  101.33-125.00-150.00   55
  3  \w     83.00 109.00   1.00    1.00    --  101.33 -94.00-150.00   26
  4  \w     42.00 125.00   1.00    1.00    --  101.33 -61.00-180.00   83
  5  \w     74.00 178.00   1.00    1.00    --  101.33  30.00 -90.00  104
  6  \w    109.00 136.00   1.00    1.00    --  101.33 125.00-150.00   27
  7  \w    149.00 175.00   1.00    1.00    --  101.33 125.00-150.00   26
  8  \w     75.00 151.00   1.00    1.00    --  101.33  45.00-180.00   76
  9  \w     75.00 142.00   1.00    1.00    --  101.33  61.00  30.00   67
 10  \w    124.00 150.00   1.00    1.00    --  101.33  45.00 120.00   26
 11  \w     29.00  90.00   1.00    1.00    --  101.33 -30.00 -90.00   61
 12  \w     30.00 118.00   1.00    1.00    --  101.33 -61.00  30.00   88
 13  \w     22.00  48.00   1.00    1.00    --  101.33 -94.00-150.00   26
 14  \w     19.00 107.00   1.00    1.00    --  101.33 -94.00 -30.00   88
 15  \w    -94.00  -3.00   1.00    1.00    --  -41.89 125.00 -30.00   91
 16  \w   -115.00 -28.00   1.00    1.00    --  -41.89 -38.00  90.00   87
 17  \w   -103.00  -9.00   1.00    1.00    --  -41.89 -77.00-150.00   94
;
_diffrn_measurement_device 'four-circle diffractometer'
_diffrn_measurement_device_type 'SuperNova, Dual, Cu at zero, AtlasS2'
_diffrn_measurement_method '\w scans'
_diffrn_orient_matrix_type 'CrysAlisPro convention (1999,Acta A55,543-557)'
_diffrn_orient_matrix_UB_11 0.0005519000
_diffrn_orient_matrix_UB_12 -0.0988679000
_diffrn_orient_matrix_UB_13 -0.0638072000
_diffrn_orient_matrix_UB_21 0.0487127000
_diffrn_orient_matrix_UB_22 0.1156423000
_diffrn_orient_matrix_UB_23 -0.1485469000
_diffrn_orient_matrix_UB_31 0.1579927000
_diffrn_orient_matrix_UB_32 -0.0496564000
_diffrn_orient_matrix_UB_33 -0.0172066000
_diffrn_radiation_monochromator mirror
_diffrn_radiation_probe x-ray
_diffrn_radiation_type CuK\a
_diffrn_radiation_wavelength 1.54184
_diffrn_reflns_av_R_equivalents 0.0162
_diffrn_reflns_av_unetI/netI 0.0203
_diffrn_reflns_limit_h_max 12
_diffrn_reflns_limit_h_min -11
_diffrn_reflns_limit_k_max 12
_diffrn_reflns_limit_k_min -13
_diffrn_reflns_limit_l_max 13
_diffrn_reflns_limit_l_min -13
_diffrn_reflns_number 6952
_diffrn_reflns_theta_full 70.94
_diffrn_reflns_theta_max 70.94
_diffrn_reflns_theta_min 4.59
_diffrn_source 'micro-focus sealed X-ray tube'
_diffrn_source_type 'SuperNova (Cu) X-ray Source'
_exptl_absorpt_coefficient_mu 0.626
_exptl_absorpt_correction_T_max 1.00000
_exptl_absorpt_correction_T_min 0.14331
_exptl_absorpt_correction_type multi-scan
_exptl_absorpt_process_details
;
CrysAlisPro 1.171.38.41 (Rigaku Oxford Diffraction, 2015)
Empirical absorption correction using spherical harmonics,
 implemented in SCALE3 ABSPACK scaling algorithm.
;
_exptl_crystal_colour colourless
_exptl_crystal_colour_primary colourless
_exptl_crystal_density_diffrn 1.270
_exptl_crystal_density_method 'not measured'
_exptl_crystal_description block
_exptl_crystal_F_000 416
_exptl_crystal_recrystallization_method 'Re-crystallisation from solvent: Petroleumether/Ethylacetate'
_exptl_crystal_size_max 0.42
_exptl_crystal_size_mid 0.31
_exptl_crystal_size_min 0.24
_refine_diff_density_max 0.167
_refine_diff_density_min -0.212
_refine_diff_density_rms 0.040
_refine_ls_extinction_method none
_refine_ls_goodness_of_fit_ref 1.060
_refine_ls_hydrogen_treatment constr
_refine_ls_matrix_type full
_refine_ls_number_parameters 271
_refine_ls_number_reflns 3823
_refine_ls_number_restraints 0
_refine_ls_restrained_S_all 1.060
_refine_ls_R_factor_all 0.0374
_refine_ls_R_factor_gt 0.0353
_refine_ls_shift/su_max 0.000
_refine_ls_shift/su_mean 0.000
_refine_ls_structure_factor_coef Fsqd
_refine_ls_weighting_details 'calc w=1/[\s^2^(Fo^2^)+(0.0480P)^2^+0.2102P] where P=(Fo^2^+2Fc^2^)/3'
_refine_ls_weighting_scheme calc
_refine_ls_wR_factor_gt 0.0910
_refine_ls_wR_factor_ref 0.0927
_reflns_number_gt 3557
_reflns_number_total 3823
_reflns_threshold_expression >2sigma(I)
_cod_data_source_file c6gc03465a2.cif
_cod_data_source_block 1605301
_cod_depositor_comments 'Adding full bibliography for 7227708.cif.'
_cod_original_cell_volume 1029.22(11)
_cod_database_code 7227708
_chemical_oxdiff_formula 'C20 H20 O6'
_chemical_oxdiff_usercomment 'XWF '
_reflns_odcompleteness_completeness 99.83
_reflns_odcompleteness_iscentric 1
_reflns_odcompleteness_theta 64.99
_olex2_refinement_description
;
1. Others
 Fixed Uiso: H4A(0.031) H4B(0.031) H6(0.039) H7(0.035) H8(0.034) H10A(0.035)
 H10B(0.035) H11(0.039) H12(0.034) H13(0.033) H14(0.036) H15(0.053) H16(0.037)
 H17(0.043) H18(0.041) H20(0.049) H21(0.035) H22(0.042) H25(0.043) H26(0.041)
 H28(0.04) H29(0.051) H30(0.044)
 Fixed X: H4A(0.473) H4B(0.4267) H6(0.3388) H7(0.558) H8(0.2115) H10A(0.2115)
 H10B(0.1293) H11(0.1673) H12(-0.0331) H13(0.1018) H14(-0.2153) H15(0.5697)
 H16(0.0877) H17(-0.3251) H18(0.5174) H20(0.4912) H21(0.0852) H22(-0.0232)
 H25(0.126) H26(0.3001) H28(0.3462) H29(0.4972) H30(-0.2301)
 Fixed Y: H4A(1.0985) H4B(0.9644) H6(1.0668) H7(1.2223) H8(0.7132)
 H10A(1.2658) H10B(1.19) H11(1.0842) H12(0.5111) H13(0.5126) H14(0.3972)
 H15(1.3608) H16(0.2771) H17(0.1957) H18(1.3447) H20(1.1408) H21(0.7063)
 H22(0.0766) H25(1.209) H26(1.3405) H28(1.4324) H29(1.5063) H30(0.0354)
 Fixed Z: H4A(0.246) H4B(0.3831) H6(0.0381) H7(0.3204) H8(0.7188) H10A(0.2536)
 H10B(0.2218) H11(0.5591) H12(0.6064) H13(0.8843) H14(0.8068) H15(-0.3116)
 H16(0.9725) H17(0.9705) H18(0.4572) H20(-0.1957) H21(0.4366) H22(1.1368)
 H25(0.693) H26(0.6422) H28(0.0434) H29(-0.1915) H30(1.1366)
;
_olex2_submission_special_instructions 'No special instructions were received'
_oxdiff_exptl_absorpt_empirical_details
;
Empirical correction (ABSPACK) includes:
- Absorption correction using spherical harmonics
- Frame scaling
;
_oxdiff_exptl_absorpt_empirical_full_max 5.047
_oxdiff_exptl_absorpt_empirical_full_min 0.553

loop_
_space_group_symop_id
_space_group_symop_operation_xyz
1 'x, y, z'
2 '-x, -y, -z'

loop_
_atom_site_label
_atom_site_type_symbol
_atom_site_fract_x
_atom_site_fract_y
_atom_site_fract_z
_atom_site_U_iso_or_equiv
_atom_site_adp_type
_atom_site_occupancy
_atom_site_calc_flag
_atom_site_refinement_flags_posn
O1 O 0.23801(8) 0.84443(8) 0.46782(8) 0.03034(19) Uani 1 d .
O2 O 0.07597(9) 0.95988(9) 0.36102(9) 0.0359(2) Uani 1 d .
N3 N 0.26996(9) 1.06193(9) 0.30840(9) 0.0258(2) Uani 1 d .
C4 C 0.39550(11) 1.05994(11) 0.33546(11) 0.0256(2) Uani 1 d .
H4A H 0.4730 1.0985 0.2460 0.031 Uiso 1 calc R
H4B H 0.4267 0.9644 0.3831 0.031 Uiso 1 calc R
C5 C 0.36698(11) 1.14106(11) 0.42448(11) 0.0247(2) Uani 1 d .
C6 C 0.37029(13) 1.15529(13) -0.00740(13) 0.0326(3) Uani 1 d .
H6 H 0.3388 1.0668 0.0381 0.039 Uiso 1 calc R
C7 C 0.47091(12) 1.21922(12) 0.39540(12) 0.0288(2) Uani 1 d .
H7 H 0.5580 1.2223 0.3204 0.035 Uiso 1 calc R
C8 C 0.16340(11) 0.67152(12) 0.69588(11) 0.0282(2) Uani 1 d .
H8 H 0.2115 0.7132 0.7188 0.034 Uiso 1 calc R
C9 C 0.32533(11) 1.24201(11) 0.06612(11) 0.0256(2) Uani 1 d .
C10 C 0.22251(12) 1.19612(12) 0.21773(12) 0.0289(2) Uani 1 d .
H10A H 0.2115 1.2658 0.2536 0.035 Uiso 1 calc R
H10B H 0.1293 1.1900 0.2218 0.035 Uiso 1 calc R
C11 C 0.23765(12) 1.13721(13) 0.53755(12) 0.0325(3) Uani 1 d .
H11 H 0.1673 1.0842 0.5591 0.039 Uiso 1 calc R
C12 C 0.01756(12) 0.55055(12) 0.62887(12) 0.0281(2) Uani 1 d .
H12 H -0.0331 0.5111 0.6064 0.034 Uiso 1 calc R
C13 C 0.09651(11) 0.55178(12) 0.79532(11) 0.0271(2) Uani 1 d .
H13 H 0.1018 0.5126 0.8843 0.033 Uiso 1 calc R
C14 C -0.17598(12) 0.33316(12) 0.87265(12) 0.0300(2) Uani 1 d .
H14 H -0.2153 0.3972 0.8068 0.036 Uiso 1 calc R
C15 C 0.50894(14) 1.33106(16) -0.21712(13) 0.0442(3) Uani 1 d .
H15 H 0.5697 1.3608 -0.3116 0.053 Uiso 1 calc R
C16 C 0.00458(12) 0.26155(12) 0.97169(12) 0.0304(2) Uani 1 d .
H16 H 0.0877 0.2771 0.9725 0.037 Uiso 1 calc R
C17 C -0.24234(13) 0.21221(13) 0.97115(13) 0.0359(3) Uani 1 d .
H17 H -0.3251 0.1957 0.9705 0.043 Uiso 1 calc R
C18 C 0.44646(13) 1.29315(13) 0.47722(13) 0.0341(3) Uani 1 d .
H18 H 0.5174 1.3447 0.4572 0.041 Uiso 1 calc R
C19 C 0.18399(11) 0.95723(12) 0.37725(11) 0.0265(2) Uani 1 d .
C20 C 0.46158(14) 1.19978(15) -0.14776(13) 0.0412(3) Uani 1 d .
H20 H 0.4912 1.1408 -0.1957 0.049 Uiso 1 calc R
C21 C 0.08690(12) 0.66859(12) 0.52692(11) 0.0294(2) Uani 1 d .
H21 H 0.0852 0.7063 0.4366 0.035 Uiso 1 calc R
C22 C -0.06184(14) 0.14091(13) 1.07044(13) 0.0353(3) Uani 1 d .
H22 H -0.0232 0.0766 1.1368 0.042 Uiso 1 calc R
C23 C 0.15864(11) 0.72917(11) 0.56221(11) 0.0264(2) Uani 1 d .
C24 C 0.02126(11) 0.48884(11) 0.76450(11) 0.0246(2) Uani 1 d .
C25 C 0.21307(13) 1.21173(14) 0.61811(13) 0.0359(3) Uani 1 d .
H25 H 0.1260 1.2090 0.6930 0.043 Uiso 1 calc R
C26 C 0.31714(13) 1.29023(13) 0.58812(13) 0.0343(3) Uani 1 d .
H26 H 0.3001 1.3405 0.6422 0.041 Uiso 1 calc R
C27 C -0.05132(11) 0.36009(11) 0.87094(11) 0.0251(2) Uani 1 d .
C28 C 0.37452(13) 1.37337(12) -0.00441(13) 0.0331(3) Uani 1 d .
H28 H 0.3462 1.4324 0.0434 0.040 Uiso 1 calc R
C29 C 0.46550(14) 1.41777(14) -0.14537(14) 0.0422(3) Uani 1 d .
H29 H 0.4972 1.5063 -0.1915 0.051 Uiso 1 calc R
C30 C -0.18547(14) 0.11614(13) 1.07035(13) 0.0366(3) Uani 1 d .
H30 H -0.2301 0.0354 1.1366 0.044 Uiso 1 calc R

loop_
_atom_site_aniso_label
_atom_site_aniso_U_11
_atom_site_aniso_U_22
_atom_site_aniso_U_33
_atom_site_aniso_U_23
_atom_site_aniso_U_13
_atom_site_aniso_U_12
O1 0.0256(4) 0.0319(4) 0.0287(4) -0.0050(3) -0.0111(3) -0.0056(3)
O2 0.0298(4) 0.0391(5) 0.0402(5) -0.0101(4) -0.0186(4) -0.0048(3)
N3 0.0230(4) 0.0291(5) 0.0248(5) -0.0099(4) -0.0098(4) -0.0007(4)
C4 0.0205(5) 0.0291(5) 0.0248(5) -0.0101(4) -0.0076(4) -0.0007(4)
C5 0.0248(5) 0.0242(5) 0.0226(5) -0.0062(4) -0.0113(4) 0.0011(4)
C6 0.0361(6) 0.0336(6) 0.0341(6) -0.0166(5) -0.0179(5) 0.0034(5)
C7 0.0236(5) 0.0315(6) 0.0286(6) -0.0107(5) -0.0089(4) -0.0014(4)
C8 0.0228(5) 0.0373(6) 0.0277(6) -0.0147(5) -0.0093(4) -0.0035(4)
C9 0.0233(5) 0.0288(5) 0.0271(5) -0.0114(4) -0.0139(4) 0.0034(4)
C10 0.0263(5) 0.0297(6) 0.0286(6) -0.0120(5) -0.0111(4) 0.0037(4)
C11 0.0278(6) 0.0388(6) 0.0290(6) -0.0142(5) -0.0061(5) -0.0057(5)
C12 0.0315(6) 0.0310(6) 0.0271(5) -0.0147(5) -0.0123(4) -0.0018(4)
C13 0.0238(5) 0.0366(6) 0.0214(5) -0.0122(5) -0.0083(4) -0.0016(4)
C14 0.0298(6) 0.0307(6) 0.0305(6) -0.0116(5) -0.0138(5) 0.0000(4)
C15 0.0363(7) 0.0592(9) 0.0245(6) -0.0095(6) -0.0115(5) 0.0030(6)
C16 0.0291(6) 0.0350(6) 0.0295(6) -0.0141(5) -0.0131(5) 0.0007(5)
C17 0.0331(6) 0.0361(6) 0.0399(7) -0.0129(5) -0.0151(5) -0.0054(5)
C18 0.0335(6) 0.0343(6) 0.0417(7) -0.0163(5) -0.0198(5) -0.0002(5)
C19 0.0240(5) 0.0316(6) 0.0230(5) -0.0120(4) -0.0076(4) -0.0005(4)
C20 0.0433(7) 0.0538(8) 0.0331(6) -0.0258(6) -0.0187(6) 0.0106(6)
C21 0.0338(6) 0.0329(6) 0.0227(5) -0.0122(5) -0.0113(5) -0.0007(5)
C22 0.0413(7) 0.0321(6) 0.0306(6) -0.0092(5) -0.0176(5) 0.0018(5)
C23 0.0213(5) 0.0289(5) 0.0256(5) -0.0107(4) -0.0060(4) -0.0013(4)
C24 0.0214(5) 0.0287(5) 0.0241(5) -0.0143(4) -0.0071(4) 0.0023(4)
C25 0.0306(6) 0.0455(7) 0.0309(6) -0.0195(5) -0.0083(5) 0.0012(5)
C26 0.0389(6) 0.0363(6) 0.0363(6) -0.0200(5) -0.0217(5) 0.0084(5)
C27 0.0250(5) 0.0284(5) 0.0234(5) -0.0151(4) -0.0075(4) 0.0019(4)
C28 0.0365(6) 0.0295(6) 0.0336(6) -0.0119(5) -0.0159(5) 0.0013(5)
C29 0.0411(7) 0.0382(7) 0.0353(7) -0.0015(5) -0.0155(6) -0.0063(5)
C30 0.0393(7) 0.0305(6) 0.0350(6) -0.0092(5) -0.0116(5) -0.0056(5)

loop_
_atom_type_symbol
_atom_type_description
_atom_type_scat_dispersion_real
_atom_type_scat_dispersion_imag
_atom_type_scat_source
C C 0.0181 0.0091 'International Tables Vol C Tables 4.2.6.8 and 6.1.1.4'
H H 0.0000 0.0000 'International Tables Vol C Tables 4.2.6.8 and 6.1.1.4'
O O 0.0492 0.0322 'International Tables Vol C Tables 4.2.6.8 and 6.1.1.4'
N N 0.0311 0.0180 'International Tables Vol C Tables 4.2.6.8 and 6.1.1.4'

loop_
_geom_angle_atom_site_label_1
_geom_angle_atom_site_label_2
_geom_angle_atom_site_label_3
_geom_angle
C19 O1 C23 120.41(8)
C10 N3 C4 116.04(9)
C19 N3 C4 124.81(9)
C19 N3 C10 118.27(9)
N3 C4 H4A 108.9
N3 C4 H4B 108.9
N3 C4 C5 113.21(8)
H4A C4 H4B 107.7
C5 C4 H4A 108.9
C5 C4 H4B 108.9
C7 C5 C4 120.17(9)
C7 C5 C11 118.78(10)
C11 C5 C4 121.04(10)
C9 C6 H6 119.7
C20 C6 H6 119.7
C20 C6 C9 120.51(12)
C5 C7 H7 119.7
C5 C7 C18 120.70(10)
C18 C7 H7 119.7
C13 C8 H8 120.1
C13 C8 C23 119.89(10)
C23 C8 H8 120.1
C6 C9 C10 120.91(10)
C28 C9 C6 118.46(11)
C28 C9 C10 120.61(10)
N3 C10 C9 112.98(9)
N3 C10 H10A 109.0
N3 C10 H10B 109.0
C9 C10 H10A 109.0
C9 C10 H10B 109.0
H10A C10 H10B 107.8
C5 C11 H11 119.8
C25 C11 C5 120.44(11)
C25 C11 H11 119.8
C21 C12 H12 118.9
C21 C12 C24 122.14(10)
C24 C12 H12 118.9
C8 C13 H13 119.4
C8 C13 C24 121.15(10)
C24 C13 H13 119.4
C17 C14 H14 119.5
C17 C14 C27 121.06(11)
C27 C14 H14 119.5
C20 C15 H15 120.2
C29 C15 H15 120.2
C29 C15 C20 119.53(12)
C22 C16 H16 119.4
C22 C16 C27 121.13(11)
C27 C16 H16 119.4
C14 C17 H17 119.9
C30 C17 C14 120.14(11)
C30 C17 H17 119.9
C7 C18 H18 119.9
C26 C18 C7 120.17(11)
C26 C18 H18 119.9
O2 C19 O1 124.15(10)
O2 C19 N3 125.60(10)
N3 C19 O1 110.24(9)
C6 C20 H20 119.7
C15 C20 C6 120.52(12)
C15 C20 H20 119.7
C12 C21 H21 120.7
C23 C21 C12 118.68(10)
C23 C21 H21 120.7
C16 C22 H22 120.0
C30 C22 C16 120.09(11)
C30 C22 H22 120.0
C8 C23 O1 114.82(9)
C21 C23 O1 124.38(10)
C21 C23 C8 120.68(10)
C12 C24 C27 121.02(10)
C13 C24 C12 117.44(10)
C13 C24 C27 121.53(9)
C11 C25 H25 119.7
C11 C25 C26 120.52(11)
C26 C25 H25 119.7
C18 C26 C25 119.39(11)
C18 C26 H26 120.3
C25 C26 H26 120.3
C14 C27 C16 117.88(10)
C14 C27 C24 121.29(10)
C16 C27 C24 120.83(10)
C9 C28 H28 119.6
C9 C28 C29 120.82(12)
C29 C28 H28 119.6
C15 C29 C28 120.17(13)
C15 C29 H29 119.9
C28 C29 H29 119.9
C17 C30 H30 120.2
C22 C30 C17 119.70(11)
C22 C30 H30 120.2

loop_
_geom_bond_atom_site_label_1
_geom_bond_atom_site_label_2
_geom_bond_distance
O1 C19 1.3732(13)
O1 C23 1.3987(13)
O2 C19 1.2094(13)
N3 C4 1.4631(13)
N3 C10 1.4625(14)
N3 C19 1.3501(14)
C4 H4A 0.9700
C4 H4B 0.9700
C4 C5 1.5147(15)
C5 C7 1.3843(16)
C5 C11 1.3915(15)
C6 H6 0.9300
C6 C9 1.3916(16)
C6 C20 1.3843(18)
C7 H7 0.9300
C7 C18 1.3913(17)
C8 H8 0.9300
C8 C13 1.3836(16)
C8 C23 1.3849(15)
C9 C10 1.5076(15)
C9 C28 1.3877(16)
C10 H10A 0.9700
C10 H10B 0.9700
C11 H11 0.9300
C11 C25 1.3841(17)
C12 H12 0.9300
C12 C21 1.3864(16)
C12 C24 1.3992(15)
C13 H13 0.9300
C13 C24 1.3952(15)
C14 H14 0.9300
C14 C17 1.3888(17)
C14 C27 1.3949(16)
C15 H15 0.9300
C15 C20 1.380(2)
C15 C29 1.378(2)
C16 H16 0.9300
C16 C22 1.3872(17)
C16 C27 1.3981(15)
C17 H17 0.9300
C17 C30 1.3849(18)
C18 H18 0.9300
C18 C26 1.3807(18)
C20 H20 0.9300
C21 H21 0.9300
C21 C23 1.3842(16)
C22 H22 0.9300
C22 C30 1.3840(18)
C24 C27 1.4895(15)
C25 H25 0.9300
C25 C26 1.3842(18)
C26 H26 0.9300
C28 H28 0.9300
C28 C29 1.3883(18)
C29 H29 0.9300
C30 H30 0.9300

loop_
_geom_torsion_atom_site_label_1
_geom_torsion_atom_site_label_2
_geom_torsion_atom_site_label_3
_geom_torsion_atom_site_label_4
_geom_torsion
N3 C4 C5 C7 -141.49(10)
N3 C4 C5 C11 39.40(14)
C4 N3 C10 C9 69.69(12)
C4 N3 C19 O1 -5.00(14)
C4 N3 C19 O2 176.14(10)
C4 C5 C7 C18 -179.41(10)
C4 C5 C11 C25 179.93(10)
C5 C7 C18 C26 -0.54(17)
C5 C11 C25 C26 -0.52(18)
C6 C9 C10 N3 52.96(14)
C6 C9 C28 C29 0.54(17)
C7 C5 C11 C25 0.81(17)
C7 C18 C26 C25 0.84(18)
C8 C13 C24 C12 0.72(15)
C8 C13 C24 C27 -179.88(10)
C9 C6 C20 C15 -0.27(18)
C9 C28 C29 C15 -0.38(19)
C10 N3 C4 C5 67.87(12)
C10 N3 C19 O1 -173.84(9)
C10 N3 C19 O2 7.30(16)
C10 C9 C28 C29 -177.87(11)
C11 C5 C7 C18 -0.28(16)
C11 C25 C26 C18 -0.32(18)
C12 C21 C23 O1 177.01(10)
C12 C21 C23 C8 1.22(16)
C12 C24 C27 C14 -31.83(15)
C12 C24 C27 C16 147.53(11)
C13 C8 C23 O1 -175.85(9)
C13 C8 C23 C21 0.32(16)
C13 C24 C27 C14 148.80(11)
C13 C24 C27 C16 -31.85(15)
C14 C17 C30 C22 -0.30(19)
C16 C22 C30 C17 0.09(19)
C17 C14 C27 C16 -0.10(16)
C17 C14 C27 C24 179.28(10)
C19 O1 C23 C8 -139.21(10)
C19 O1 C23 C21 44.78(15)
C19 N3 C4 C5 -101.19(12)
C19 N3 C10 C9 -120.49(11)
C20 C6 C9 C10 178.19(10)
C20 C6 C9 C28 -0.22(16)
C20 C15 C29 C28 -0.12(19)
C21 C12 C24 C13 0.87(16)
C21 C12 C24 C27 -178.53(10)
C22 C16 C27 C14 -0.12(16)
C22 C16 C27 C24 -179.50(10)
C23 O1 C19 O2 -8.43(16)
C23 O1 C19 N3 172.69(9)
C23 C8 C13 C24 -1.31(16)
C24 C12 C21 C23 -1.83(17)
C27 C14 C17 C30 0.31(18)
C27 C16 C22 C30 0.13(18)
C28 C9 C10 N3 -128.67(11)
C29 C15 C20 C6 0.44(19)
